data_2210568
loop_
_publ_author_name
'Mohd Mustaqim Rosli'
'P. S. Patil'
'Hoong-Kun Fun'
'Ibrahim Abdul Razak '
'S. M. Dharmaprakash'

_publ_section_title
;
 1-(4-Methylphenyl)-3-(2-thienyl)prop-2-en-1-one
;
_journal_coeditor_code CV2123
_journal_issue 10
_journal_name_full 'Acta Crystallographica Section E'
_journal_page_first o4648
_journal_page_last o4649
_journal_paper_doi 10.1107/S1600536806037597
_journal_volume 62
_journal_year 2006
_chemical_formula_iupac 'C14 H12 O S'
_chemical_formula_moiety 'C14 H12 O S'
_chemical_formula_sum 'C14 H12 O S'
_chemical_formula_weight 228.30
_chemical_name_common
;
1-(4-Methylphenyl)-3-(2-thienyl)prop-2-en-1-one
;
_chemical_name_systematic
;
1-(4-Methylphenyl)-3-(2-thienyl)prop-2-en-1-one
;
_space_group_IT_number 14
_symmetry_cell_setting monoclinic
_symmetry_space_group_name_Hall '-P 2ybc'
_symmetry_space_group_name_H-M 'P 1 21/c 1'
_atom_sites_solution_hydrogens geom
_atom_sites_solution_primary direct
_atom_sites_solution_secondary difmap
_audit_creation_method SHELXL-97
_cell_angle_alpha 90.00
_cell_angle_beta 126.3690(10)
_cell_angle_gamma 90.00
_cell_formula_units_Z 8
_cell_length_a 11.79050(10)
_cell_length_b 13.6465(2)
_cell_length_c 17.3792(2)
_cell_measurement_reflns_used 7476
_cell_measurement_temperature 100.00(10)
_cell_measurement_theta_max 36.43
_cell_measurement_theta_min 2.15
_cell_volume 2251.62(5)
_computing_cell_refinement APEX2
_computing_data_collection 'APEX2 (Bruker, 2005)'
_computing_data_reduction 'SAINT (Bruker, 2005)'
_computing_molecular_graphics SHELXTL
_computing_publication_material
;
SHELXTL and PLATON (Spek, 2003)
;
_computing_structure_refinement SHELXTL
_computing_structure_solution 'SHELXTL (Sheldrick, 1998)'
_diffrn_ambient_temperature 297(2)
_diffrn_detector_area_resol_mean 8.33
_diffrn_measured_fraction_theta_full 0.997
_diffrn_measured_fraction_theta_max 0.997
_diffrn_measurement_device_type
;
Bruker SMART APEX2 CCD area-detector
;
_diffrn_measurement_method \w
_diffrn_radiation_monochromator graphite
_diffrn_radiation_source 'fine-focus sealed tube'
_diffrn_radiation_type MoK\a
_diffrn_radiation_wavelength 0.71073
_diffrn_reflns_av_R_equivalents 0.0459
_diffrn_reflns_av_sigmaI/netI 0.0313
_diffrn_reflns_limit_h_max 19
_diffrn_reflns_limit_h_min -18
_diffrn_reflns_limit_k_max 22
_diffrn_reflns_limit_k_min -22
_diffrn_reflns_limit_l_max 27
_diffrn_reflns_limit_l_min -27
_diffrn_reflns_number 64366
_diffrn_reflns_theta_full 35.00
_diffrn_reflns_theta_max 35.00
_diffrn_reflns_theta_min 2.08
_diffrn_standards_decay_% 0
_diffrn_standards_interval_count 0
_diffrn_standards_number 0
_exptl_absorpt_coefficient_mu 0.260
_exptl_absorpt_correction_T_max 0.9229
_exptl_absorpt_correction_T_min 0.8366
_exptl_absorpt_correction_type multi-scan
_exptl_absorpt_process_details '(SADABS; Bruker, 2005)'
_exptl_crystal_colour Yellow
_exptl_crystal_density_diffrn 1.347
_exptl_crystal_density_method 'not measured'
_exptl_crystal_description Block
_exptl_crystal_F_000 960
_exptl_crystal_size_max 0.42
_exptl_crystal_size_mid 0.40
_exptl_crystal_size_min 0.31
_refine_diff_density_max 1.128
_refine_diff_density_min -0.538
_refine_ls_extinction_method none
_refine_ls_goodness_of_fit_ref 1.046
_refine_ls_hydrogen_treatment constr
_refine_ls_matrix_type full
_refine_ls_number_parameters 313
_refine_ls_number_reflns 9867
_refine_ls_number_restraints 103
_refine_ls_restrained_S_all 1.040
_refine_ls_R_factor_all 0.0714
_refine_ls_R_factor_gt 0.0541
_refine_ls_shift/su_max 0.000
_refine_ls_shift/su_mean 0.000
_refine_ls_structure_factor_coef Fsqd
_refine_ls_weighting_details 'calc w=1/[\s^2^(Fo^2^)+(0.0801P)^2^+0.9811P] where P=(Fo^2^+2Fc^2^)/3'
_refine_ls_weighting_scheme calc
_refine_ls_wR_factor_gt 0.1440
_refine_ls_wR_factor_ref 0.1555
_reflns_number_gt 7748
_reflns_number_total 9867
_reflns_threshold_expression I>2\s(I)
_cod_data_source_file cv2123.cif
_cod_data_source_block I
_cod_depositor_comments
;
The following automatic conversions were performed:
'_symmetry_cell_setting' value 'Monoclinic' changed to 'monoclinic'
according to '/home/saulius/struct/CIF-dictionaries/cif_core.dic'
dictionary named 'cif_core.dic' version 2.4.1 from 2010-06-29.

Automatic conversion script
Id: cif_fix_enum 1527 2010-12-29 10:47:43Z saulius 

The following automatic conversions were performed:

'_symmetry_cell_setting' value 'Monoclinic' changed to 'monoclinic'
according to /home/saulius/struct/CIF-dictionaries/cif_core.dic
dictionary named 'cif_core.dic' version 2.4.1 from 2010-06-29.

Automatic conversion script
Id: cif_fix_values 1715 2011-07-08 13:25:40Z adriana 
;
_cod_original_sg_symbol_H-M 'P 21/c'
_cod_database_code 2210568
_cod_database_fobs_code 2210568

loop_
_symmetry_equiv_pos_as_xyz
'x, y, z'
'-x, y+1/2, -z+1/2'
'-x, -y, -z'
'x, -y-1/2, z-1/2'

loop_
_atom_site_type_symbol
_atom_site_label
_atom_site_fract_x
_atom_site_fract_y
_atom_site_fract_z
_atom_site_U_iso_or_equiv
_atom_site_adp_type
_atom_site_calc_flag
_atom_site_refinement_flags
_atom_site_occupancy
_atom_site_disorder_assembly
_atom_site_disorder_group
S S1A 0.97820(3) 0.46976(2) 0.68165(2) 0.02176(8) Uani d . 1 . .
O O1A 0.50227(10) 0.62919(7) 0.60704(7) 0.02208(19) Uani d . 1 . .
C C1A 0.69558(12) 0.80804(9) 0.57690(8) 0.0168(2) Uani d . 1 . .
H H1AA 0.7318 0.7656 0.5546 0.020 Uiso calc R 1 . .
C C2A 0.71219(13) 0.90911(9) 0.57457(9) 0.0177(2) Uani d . 1 . .
H H2AA 0.7569 0.9334 0.5490 0.021 Uiso calc R 1 . .
C C3A 0.66230(12) 0.97382(8) 0.61030(9) 0.0169(2) Uani d . 1 . .
C C4A 0.59165(13) 0.93584(9) 0.64584(9) 0.0179(2) Uani d . 1 . .
H H4AA 0.5578 0.9783 0.6698 0.022 Uiso calc R 1 . .
C C5A 0.57121(12) 0.83526(8) 0.64595(8) 0.0161(2) Uani d . 1 . .
H H5AA 0.5219 0.8113 0.6683 0.019 Uiso calc R 1 . .
C C6A 0.62479(12) 0.77031(8) 0.61249(8) 0.01483(19) Uani d . 1 . .
C C7A 0.60559(12) 0.66230(8) 0.61521(8) 0.0158(2) Uani d . 1 . .
C C8A 0.71807(13) 0.59804(9) 0.63006(9) 0.0172(2) Uani d . 1 . .
H H8AA 0.8044 0.6257 0.6518 0.021 Uiso calc R 1 . .
C C9A 0.70016(12) 0.50131(8) 0.61337(8) 0.01583(19) Uani d . 1 . .
H H9AA 0.6115 0.4758 0.5885 0.019 Uiso calc R 1 . .
C C10A 0.80713(12) 0.43325(8) 0.63073(8) 0.01552(19) Uani d . 1 . .
C C11A 0.78961(13) 0.33062(9) 0.61325(8) 0.0179(2) Uani d . 1 . .
H H11A 0.7057 0.2965 0.5864 0.021 Uiso calc R 1 . .
C C12A 0.92203(14) 0.28738(9) 0.64351(9) 0.0194(2) Uani d . 1 . .
H H12A 0.9332 0.2208 0.6384 0.023 Uiso calc R 1 . .
C C13A 1.02901(13) 0.35347(10) 0.68025(9) 0.0199(2) Uani d . 1 . .
H H13A 1.1201 0.3368 0.7022 0.024 Uiso calc R 1 . .
C C14A 0.68578(14) 1.08249(9) 0.61145(10) 0.0228(2) Uani d . 1 . .
H H14A 0.7435 1.0948 0.5904 0.034 Uiso calc R 1 . .
H H14B 0.7321 1.1071 0.6752 0.034 Uiso calc R 1 . .
H H14C 0.5967 1.1149 0.5695 0.034 Uiso calc R 1 . .
O O1B 0.99762(10) 0.95682(7) 0.38436(7) 0.02138(18) Uani d . 1 . .
C C1B 0.78678(13) 1.12871(9) 0.40584(9) 0.0179(2) Uani d . 1 . .
H H1BA 0.7411 1.0843 0.4195 0.021 Uiso calc R 1 . .
C C2B 0.77232(13) 1.22891(9) 0.41303(9) 0.0184(2) Uani d . 1 . .
H H2BA 0.7180 1.2508 0.4323 0.022 Uiso calc R 1 . .
C C3B 0.83848(13) 1.29666(9) 0.39166(9) 0.0183(2) Uani d . 1 . .
C C4B 0.91922(13) 1.26239(9) 0.36265(9) 0.0184(2) Uani d . 1 . .
H H4BA 0.9622 1.3070 0.3470 0.022 Uiso calc R 1 . .
C C5B 0.93628(12) 1.16224(9) 0.35677(9) 0.0166(2) Uani d . 1 . .
H H5BA 0.9919 1.1405 0.3386 0.020 Uiso calc R 1 . .
C C6B 0.86974(12) 1.09437(8) 0.37822(8) 0.01530(19) Uani d . 1 . .
C C7B 0.89202(12) 0.98745(9) 0.37463(8) 0.0165(2) Uani d . 1 . .
C C8B 0.78161(13) 0.92056(9) 0.35951(9) 0.0186(2) Uani d . 1 . .
H H8BA 0.6903 0.9440 0.3288 0.022 Uiso calc R 1 . .
C C9B 0.80958(13) 0.82709(9) 0.38892(8) 0.0167(2) Uani d . 1 A .
H H9BA 0.9015 0.8050 0.4193 0.020 Uiso calc R 1 . .
C C14B 0.82161(16) 1.40454(10) 0.40053(11) 0.0260(3) Uani d . 1 . .
H H14D 0.7901 1.4139 0.4399 0.039 Uiso calc R 1 . .
H H14E 0.7535 1.4316 0.3383 0.039 Uiso calc R 1 . .
H H14F 0.9104 1.4369 0.4291 0.039 Uiso calc R 1 . .
C C10B 0.70675(13) 0.75807(8) 0.37672(8) 0.0163(2) Uani d U 1 . .
S S1B 0.53206(7) 0.79060(5) 0.31962(5) 0.01809(15) Uani d PU 0.624(2) A 1
C C11B 0.7271(4) 0.6623(3) 0.4047(3) 0.0203(6) Uani d PU 0.624(2) A 1
H H11B 0.8137 0.6307 0.4366 0.024 Uiso calc PR 0.624(2) A 1
C C12B 0.6001(8) 0.6157(4) 0.3796(5) 0.0274(13) Uani d PU 0.624(2) A 1
H H12B 0.5937 0.5510 0.3935 0.033 Uiso calc PR 0.624(2) A 1
C C13B 0.4877(6) 0.6815(5) 0.3313(4) 0.0177(8) Uani d PU 0.624(2) A 1
H H13B 0.3961 0.6647 0.3079 0.021 Uiso calc PR 0.624(2) A 1
S S1C 0.75905(17) 0.64096(11) 0.41988(13) 0.0191(3) Uani d PU 0.376(2) A 2
C C11C 0.5630(5) 0.7701(4) 0.3325(3) 0.0186(10) Uiso d PU 0.376(2) A 2
H H11C 0.5119 0.8274 0.3040 0.022 Uiso calc PR 0.376(2) A 2
C C12C 0.5024(12) 0.6713(9) 0.3389(9) 0.023(2) Uiso d PU 0.376(2) A 2
H H12C 0.4093 0.6621 0.3165 0.027 Uiso calc PR 0.376(2) A 2
C C13C 0.5966(9) 0.6048(7) 0.3787(7) 0.0126(12) Uiso d PU 0.376(2) A 2
H H13C 0.5764 0.5405 0.3844 0.015 Uiso calc PR 0.376(2) A 2

loop_
_atom_site_aniso_label
_atom_site_aniso_U_11
_atom_site_aniso_U_22
_atom_site_aniso_U_33
_atom_site_aniso_U_12
_atom_site_aniso_U_13
_atom_site_aniso_U_23
S1A 0.01891(14) 0.01925(14) 0.02752(16) -0.00091(10) 0.01398(13) -0.00155(11)
O1A 0.0178(4) 0.0166(4) 0.0336(5) -0.0013(3) 0.0162(4) 0.0001(3)
C1A 0.0173(5) 0.0160(5) 0.0187(5) 0.0013(4) 0.0116(4) 0.0008(4)
C2A 0.0162(5) 0.0187(5) 0.0196(5) 0.0008(4) 0.0113(4) 0.0018(4)
C3A 0.0145(5) 0.0142(5) 0.0191(5) 0.0001(4) 0.0084(4) 0.0010(4)
C4A 0.0174(5) 0.0161(5) 0.0211(5) 0.0019(4) 0.0119(4) -0.0003(4)
C5A 0.0152(5) 0.0153(5) 0.0194(5) 0.0006(4) 0.0112(4) 0.0006(4)
C6A 0.0138(4) 0.0137(4) 0.0160(5) 0.0003(3) 0.0083(4) 0.0005(3)
C7A 0.0148(5) 0.0140(4) 0.0176(5) 0.0002(4) 0.0090(4) 0.0006(4)
C8A 0.0156(5) 0.0145(5) 0.0218(5) 0.0011(4) 0.0112(4) 0.0011(4)
C9A 0.0154(5) 0.0151(5) 0.0173(5) 0.0011(4) 0.0098(4) 0.0008(4)
C10A 0.0152(5) 0.0146(4) 0.0175(5) 0.0006(4) 0.0101(4) 0.0005(4)
C11A 0.0190(5) 0.0202(5) 0.0148(5) 0.0088(4) 0.0101(4) 0.0015(4)
C12A 0.0209(5) 0.0164(5) 0.0215(5) 0.0020(4) 0.0129(5) -0.0015(4)
C13A 0.0174(5) 0.0219(5) 0.0209(5) 0.0030(4) 0.0116(4) 0.0003(4)
C14A 0.0213(6) 0.0143(5) 0.0279(6) -0.0023(4) 0.0119(5) 0.0006(4)
O1B 0.0205(4) 0.0174(4) 0.0298(5) 0.0028(3) 0.0168(4) 0.0038(3)
C1B 0.0170(5) 0.0199(5) 0.0190(5) -0.0017(4) 0.0119(4) -0.0008(4)
C2B 0.0167(5) 0.0215(5) 0.0189(5) -0.0002(4) 0.0115(4) -0.0022(4)
C3B 0.0175(5) 0.0176(5) 0.0194(5) 0.0010(4) 0.0107(4) -0.0010(4)
C4B 0.0197(5) 0.0168(5) 0.0219(5) -0.0005(4) 0.0141(5) 0.0004(4)
C5B 0.0165(5) 0.0166(5) 0.0187(5) -0.0003(4) 0.0115(4) 0.0008(4)
C6B 0.0138(4) 0.0158(5) 0.0152(5) 0.0003(4) 0.0080(4) 0.0005(4)
C7B 0.0159(5) 0.0165(5) 0.0163(5) 0.0001(4) 0.0091(4) 0.0014(4)
C8B 0.0165(5) 0.0165(5) 0.0211(5) -0.0008(4) 0.0102(4) 0.0011(4)
C9B 0.0173(5) 0.0168(5) 0.0178(5) -0.0009(4) 0.0114(4) -0.0011(4)
C14B 0.0298(7) 0.0177(5) 0.0329(7) 0.0015(5) 0.0199(6) -0.0025(5)
C10B 0.0174(5) 0.0150(5) 0.0181(5) -0.0006(4) 0.0114(4) -0.0005(4)
S1B 0.0161(3) 0.0176(3) 0.0211(3) 0.0007(2) 0.0113(2) 0.00100(19)
C11B 0.0206(15) 0.0193(16) 0.0244(14) 0.0032(9) 0.0153(13) -0.0004(10)
C12B 0.039(2) 0.0147(19) 0.0362(18) -0.0053(13) 0.0265(15) -0.0024(13)
C13B 0.0156(15) 0.0183(16) 0.0184(15) 0.0019(12) 0.0096(12) 0.0020(12)
S1C 0.0211(7) 0.0134(6) 0.0288(6) -0.0016(4) 0.0181(6) -0.0005(4)

loop_
_atom_type_symbol
_atom_type_description
_atom_type_scat_dispersion_real
_atom_type_scat_dispersion_imag
_atom_type_scat_source
C C 0.0033 0.0016 'International Tables Vol C Tables 4.2.6.8 and 6.1.1.4'
H H 0.0000 0.0000 'International Tables Vol C Tables 4.2.6.8 and 6.1.1.4'
O O 0.0106 0.0060 'International Tables Vol C Tables 4.2.6.8 and 6.1.1.4'
S S 0.1246 0.1234 'International Tables Vol C Tables 4.2.6.8 and 6.1.1.4'

loop_
_geom_angle_atom_site_label_1
_geom_angle_atom_site_label_2
_geom_angle_atom_site_label_3
_geom_angle
C13A S1A C10A 92.16(6)
C2A C1A C6A 120.46(11)
C2A C1A H1AA 119.8
C6A C1A H1AA 119.8
C3A C2A C1A 120.58(11)
C3A C2A H2AA 119.7
C1A C2A H2AA 119.7
C2A C3A C4A 118.76(11)
C2A C3A C14A 120.43(11)
C4A C3A C14A 120.80(11)
C5A C4A C3A 120.97(11)
C5A C4A H4AA 119.5
C3A C4A H4AA 119.5
C4A C5A C6A 120.14(11)
C4A C5A H5AA 119.9
C6A C5A H5AA 119.9
C1A C6A C5A 119.04(10)
C1A C6A C7A 121.18(10)
C5A C6A C7A 119.78(10)
O1A C7A C8A 121.87(11)
O1A C7A C6A 121.20(10)
C8A C7A C6A 116.92(10)
C9A C8A C7A 122.40(11)
C9A C8A H8AA 118.8
C7A C8A H8AA 118.8
C8A C9A C10A 125.51(11)
C8A C9A H9AA 117.2
C10A C9A H9AA 117.2
C11A C10A C9A 126.12(11)
C11A C10A S1A 111.79(9)
C9A C10A S1A 122.03(9)
C10A C11A C12A 109.61(11)
C10A C11A H11A 125.2
C12A C11A H11A 125.2
C13A C12A C11A 113.60(11)
C13A C12A H12A 123.2
C11A C12A H12A 123.2
C12A C13A S1A 112.84(9)
C12A C13A H13A 123.6
S1A C13A H13A 123.6
C3A C14A H14A 109.5
C3A C14A H14B 109.5
H14A C14A H14B 109.5
C3A C14A H14C 109.5
H14A C14A H14C 109.5
H14B C14A H14C 109.5
C2B C1B C6B 120.44(11)
C2B C1B H1BA 119.8
C6B C1B H1BA 119.8
C1B C2B C3B 120.63(11)
C1B C2B H2BA 119.7
C3B C2B H2BA 119.7
C2B C3B C4B 118.88(11)
C2B C3B C14B 119.49(11)
C4B C3B C14B 121.63(12)
C5B C4B C3B 120.92(11)
C5B C4B H4BA 119.5
C3B C4B H4BA 119.5
C4B C5B C6B 120.08(11)
C4B C5B H5BA 120.0
C6B C5B H5BA 120.0
C5B C6B C1B 119.03(11)
C5B C6B C7B 119.74(10)
C1B C6B C7B 121.20(10)
O1B C7B C8B 121.89(11)
O1B C7B C6B 121.18(11)
C8B C7B C6B 116.93(10)
C9B C8B C7B 121.84(11)
C9B C8B H8BA 119.1
C7B C8B H8BA 119.1
C8B C9B C10B 124.59(11)
C8B C9B H9BA 117.7
C10B C9B H9BA 117.7
C3B C14B H14D 109.5
C3B C14B H14E 109.5
H14D C14B H14E 109.5
C3B C14B H14F 109.5
H14D C14B H14F 109.5
H14E C14B H14F 109.5
C11B C10B C11C 102.1(3)
C11B C10B C9B 128.0(2)
C11C C10B C9B 129.9(2)
C11B C10B S1C 8.8(2)
C11C C10B S1C 110.8(2)
C9B C10B S1C 119.26(10)
C11B C10B S1B 110.34(19)
C11C C10B S1B 8.3(2)
C9B C10B S1B 121.67(9)
S1C C10B S1B 119.07(9)
C13B S1B C10B 93.1(2)
C10B C11B C12B 112.6(3)
C10B C11B H11B 123.7
C12B C11B H11B 123.7
C13B C12B C11B 110.2(5)
C13B C12B H12B 124.9
C11B C12B H12B 124.9
C12B C13B S1B 113.7(5)
C12B C13B H13B 123.1
S1B C13B H13B 123.1
C13C S1C C10B 93.7(3)
C10B C11C C12C 108.5(5)
C10B C11C H11C 125.8
C12C C11C H11C 125.8
C13C C12C C11C 111.4(10)
C13C C12C H12C 124.3
C11C C12C H12C 124.3
C12C C13C S1C 115.6(9)
C12C C13C H13C 122.2
S1C C13C H13C 122.2

loop_
_geom_bond_atom_site_label_1
_geom_bond_atom_site_label_2
_geom_bond_distance
S1A C13A 1.7014(13)
S1A C10A 1.7271(12)
O1A C7A 1.2260(14)
C1A C2A 1.3970(17)
C1A C6A 1.3987(16)
C1A H1AA 0.9300
C2A C3A 1.3946(17)
C2A H2AA 0.9300
C3A C4A 1.3979(17)
C3A C14A 1.5064(17)
C4A C5A 1.3939(16)
C4A H4AA 0.9300
C5A C6A 1.3995(16)
C5A H5AA 0.9300
C6A C7A 1.4962(16)
C7A C8A 1.4794(16)
C8A C9A 1.3411(16)
C8A H8AA 0.9300
C9A C10A 1.4468(16)
C9A H9AA 0.9300
C10A C11A 1.4219(17)
C11A C12A 1.4452(17)
C11A H11A 0.9300
C12A C13A 1.3628(18)
C12A H12A 0.9300
C13A H13A 0.9300
C14A H14A 0.9600
C14A H14B 0.9600
C14A H14C 0.9600
O1B C7B 1.2264(15)
C1B C2B 1.3927(17)
C1B C6B 1.4011(16)
C1B H1BA 0.9300
C2B C3B 1.3945(18)
C2B H2BA 0.9300
C3B C4B 1.3959(17)
C3B C14B 1.5056(18)
C4B C5B 1.3940(17)
C4B H4BA 0.9300
C5B C6B 1.3997(16)
C5B H5BA 0.9300
C6B C7B 1.4903(16)
C7B C8B 1.4803(17)
C8B C9B 1.3406(17)
C8B H8BA 0.9300
C9B C10B 1.4482(16)
C9B H9BA 0.9300
C14B H14D 0.9600
C14B H14E 0.9600
C14B H14F 0.9600
C10B C11B 1.365(4)
C10B C11C 1.394(5)
C10B S1C 1.7172(18)
C10B S1B 1.7320(14)
S1B C13B 1.630(6)
C11B C12B 1.436(8)
C11B H11B 0.9300
C12B C13B 1.395(9)
C12B H12B 0.9300
C13B H13B 0.9300
S1C C13C 1.672(10)
C11C C12C 1.561(14)
C11C H11C 0.9300
C12C C13C 1.274(13)
C12C H12C 0.9300
C13C H13C 0.9300

loop_
_geom_hbond_atom_site_label_D
_geom_hbond_atom_site_label_H
_geom_hbond_atom_site_label_A
_geom_hbond_site_symmetry_A
_geom_hbond_distance_DH
_geom_hbond_distance_HA
_geom_hbond_distance_DA
_geom_hbond_angle_DHA
_geom_hbond_publ_flag
C8A H8AA S1A 1_555 0.93 2.78 3.165(2) 105 y
C8B H8BA S1B 1_555 0.93 2.75 3.141(2) 106 y

loop_
_geom_torsion_atom_site_label_1
_geom_torsion_atom_site_label_2
_geom_torsion_atom_site_label_3
_geom_torsion_atom_site_label_4
_geom_torsion
C6A C1A C2A C3A 1.96(18)
C1A C2A C3A C4A -1.90(18)
C1A C2A C3A C14A 177.42(11)
C2A C3A C4A C5A 0.10(18)
C14A C3A C4A C5A -179.22(11)
C3A C4A C5A C6A 1.66(18)
C2A C1A C6A C5A -0.18(17)
C2A C1A C6A C7A 179.79(11)
C4A C5A C6A C1A -1.61(17)
C4A C5A C6A C7A 178.43(11)
C1A C6A C7A O1A -149.22(12)
C5A C6A C7A O1A 30.74(17)
C1A C6A C7A C8A 31.95(16)
C5A C6A C7A C8A -148.09(11)
O1A C7A C8A C9A 16.07(19)
C6A C7A C8A C9A -165.11(11)
C7A C8A C9A C10A -176.72(11)
C8A C9A C10A C11A -179.89(12)
C8A C9A C10A S1A 2.99(18)
C13A S1A C10A C11A 0.42(10)
C13A S1A C10A C9A 177.92(10)
C9A C10A C11A C12A -177.57(11)
S1A C10A C11A C12A -0.20(13)
C10A C11A C12A C13A -0.21(15)
C11A C12A C13A S1A 0.54(15)
C10A S1A C13A C12A -0.55(11)
C6B C1B C2B C3B 0.87(19)
C1B C2B C3B C4B 0.18(19)
C1B C2B C3B C14B -179.70(12)
C2B C3B C4B C5B -1.27(19)
C14B C3B C4B C5B 178.61(12)
C3B C4B C5B C6B 1.31(19)
C4B C5B C6B C1B -0.24(18)
C4B C5B C6B C7B -178.15(11)
C2B C1B C6B C5B -0.84(18)
C2B C1B C6B C7B 177.04(11)
C5B C6B C7B O1B 24.10(17)
C1B C6B C7B O1B -153.77(12)
C5B C6B C7B C8B -156.31(11)
C1B C6B C7B C8B 25.82(16)
O1B C7B C8B C9B 24.62(19)
C6B C7B C8B C9B -154.96(12)
C7B C8B C9B C10B 179.75(11)
C8B C9B C10B C11B -179.9(3)
C8B C9B C10B C11C 1.7(3)
C8B C9B C10B S1C -179.02(12)
C8B C9B C10B S1B 0.98(18)
C11B C10B S1B C13B -0.6(3)
C11C C10B S1B C13B 2.5(14)
C9B C10B S1B C13B 178.7(2)
S1C C10B S1B C13B -1.3(2)
C11C C10B C11B C12B -0.5(5)
C9B C10B C11B C12B -179.3(4)
S1C C10B C11B C12B 175.9(18)
S1B C10B C11B C12B 0.0(5)
C10B C11B C12B C13B 0.9(7)
C11B C12B C13B S1B -1.4(8)
C10B S1B C13B C12B 1.2(5)
C11B C10B S1C C13C -1.9(15)
C11C C10B S1C C13C 1.8(4)
C9B C10B S1C C13C -177.6(4)
S1B C10B S1C C13C 2.4(4)
C11B C10B C11C C12C 0.7(6)
C9B C10B C11C C12C 179.4(5)
S1C C10B C11C C12C 0.1(6)
S1B C10B C11C C12C -176.3(17)
C10B C11C C12C C13C -2.7(12)
C11C C12C C13C S1C 4.1(13)
C10B S1C C13C C12C -3.6(10)
